data_4515607
loop_
_publ_author_name
'Cherepakhin, Valeriy'
'Williams, Travis J.'

_publ_section_title
;
 Iridium Catalysts for Acceptorless Dehydrogenation of Alcohols to
 Carboxylic Acids: Scope and Mechanism.
;
_journal_issue 5
_journal_name_full 'ACS catalysis'
_journal_page_first 3754
_journal_page_last 3763
_journal_paper_doi 10.1021/acscatal.8b00105
_journal_volume 8
_journal_year 2018
_chemical_formula_moiety 'C29 H48 Ir2 N2 O P2'
_chemical_formula_sum 'C29 H48 Ir2 N2 O P2'
_chemical_formula_weight 887.03
_space_group_crystal_system monoclinic
_space_group_IT_number 14
_space_group_name_Hall '-P 2ybc'
_space_group_name_H-M_alt 'P 1 21/c 1'
_atom_sites_solution_hydrogens mixed
_cell_angle_alpha 90
_cell_angle_beta 114.159(6)
_cell_angle_gamma 90
_cell_formula_units_Z 4
_cell_length_a 14.836(5)
_cell_length_b 15.464(5)
_cell_length_c 15.385(5)
_cell_measurement_reflns_used 539
_cell_measurement_temperature 102.(2)
_cell_measurement_theta_max 25.5930
_cell_measurement_theta_min 1.9916
_cell_volume 3220.5(18)
_computing_cell_refinement 'APEX3 v2016.5-0 (Bruker AXS, 2016)'
_computing_data_collection 'Bruker Instrument Service v2012.12.0.3 (Bruker AXS, 2012)'
_computing_data_reduction 'SAINT V8.37A (Bruker AXS, 2013)'
_computing_molecular_graphics 'shelXle (C.B. Huebschle, rev 807)'
_computing_publication_material 'SHELXTL XL 2014/7 (Bruker AXS, 2014)'
_computing_structure_refinement 'SHELXL-2014/7 (Sheldrick, 2014)'
_computing_structure_solution 'SHELXTL XT 2014/5 (Bruker AXS, 2014)'
_diffrn_ambient_temperature 102.(2)
_diffrn_detector_area_resol_mean 8.3333
_diffrn_measured_fraction_theta_full 0.996
_diffrn_measured_fraction_theta_max 0.996
_diffrn_measurement_device_type 'Bruker APEX II CCD'
_diffrn_measurement_method 'omega- and phi-scans'
_diffrn_radiation_monochromator 'TRIUMPH curved-crystal'
_diffrn_radiation_type 'MoK\a '
_diffrn_radiation_wavelength 0.71073
_diffrn_reflns_av_R_equivalents 0.0511
_diffrn_reflns_av_unetI/netI 0.0277
_diffrn_reflns_limit_h_max 19
_diffrn_reflns_limit_h_min -19
_diffrn_reflns_limit_k_max 20
_diffrn_reflns_limit_k_min -20
_diffrn_reflns_limit_l_max 19
_diffrn_reflns_limit_l_min -19
_diffrn_reflns_number 53562
_diffrn_reflns_theta_full 27.55
_diffrn_reflns_theta_max 27.55
_diffrn_reflns_theta_min 1.50
_diffrn_source 'fine-focus tube'
_exptl_absorpt_coefficient_mu 8.378
_exptl_absorpt_correction_T_max 0.55
_exptl_absorpt_correction_T_min 0.39
_exptl_absorpt_correction_type multi-scan
_exptl_absorpt_process_details 'SADABS 2016/2 (Bruker AXS, 2016)'
_exptl_crystal_colour 'pale yellow'
_exptl_crystal_density_diffrn 1.829
_exptl_crystal_density_method 'not measured'
_exptl_crystal_description prism
_exptl_crystal_F_000 1712
_exptl_crystal_size_max 0.110
_exptl_crystal_size_mid 0.090
_exptl_crystal_size_min 0.080
_refine_diff_density_max 2.379
_refine_diff_density_min -1.521
_refine_ls_extinction_method none
_refine_ls_goodness_of_fit_ref 1.107
_refine_ls_hydrogen_treatment mixed
_refine_ls_matrix_type full
_refine_ls_number_parameters 575
_refine_ls_number_reflns 7407
_refine_ls_number_restraints 748
_refine_ls_restrained_S_all 1.069
_refine_ls_R_factor_all 0.0431
_refine_ls_R_factor_gt 0.0330
_refine_ls_shift/su_max 0.001
_refine_ls_shift/su_mean 0.000
_refine_ls_structure_factor_coef Fsqd
_refine_ls_weighting_details 'w=1/[\s^2^(Fo^2^)+(0.0306P)^2^+16.7067P] where P=(Fo^2^+2Fc^2^)/3'
_refine_ls_weighting_scheme calc
_refine_ls_wR_factor_gt 0.0759
_refine_ls_wR_factor_ref 0.0800
_reflns_number_gt 6340
_reflns_number_total 7407
_reflns_threshold_expression 'I > 2\s(I)'
_cod_data_source_file cs8b00105_si_003.cif
_cod_data_source_block Val3b
_cod_original_cell_volume 3220.5(19)
_cod_database_code 4515607

loop_
_space_group_symop_operation_xyz
'x, y, z'
'-x, y+1/2, -z+1/2'
'-x, -y, -z'
'x, -y-1/2, z-1/2'

loop_
_atom_site_type_symbol
_atom_site_label
_atom_site_fract_x
_atom_site_fract_y
_atom_site_fract_z
_atom_site_U_iso_or_equiv
_atom_site_adp_type
_atom_site_calc_flag
_atom_site_refinement_flags_adp
_atom_site_refinement_flags_occupancy
_atom_site_refinement_flags_posn
_atom_site_occupancy
_atom_site_disorder_assembly
_atom_site_disorder_group
P P2 0.05048(12) 0.20518(11) 0.22183(14) 0.0388(4) Uani d U . . 1.0 . .
Ir Ir2 0.12365(2) 0.30692(2) 0.16259(2) 0.02778(7) Uani d U . . 1.0 . .
H H1 0.040(5) 0.276(4) 0.041(4) 0.033 Uiso d U . . 1.0 . .
C C1 0.1797(8) 0.4078(9) 0.1160(10) 0.0282(13) Uani d U P D 0.759(6) A 1
C C2 0.1417(7) 0.4913(6) 0.0867(6) 0.035(2) Uani d U P D 0.759(6) A 1
H H2 0.0774 0.505 0.0819 0.042 Uiso calc U P R 0.759(6) A 1
C C3 0.1955(8) 0.5540(7) 0.0648(7) 0.044(3) Uani d U P D 0.759(6) A 1
H H3 0.1677 0.6096 0.0441 0.053 Uiso calc U P R 0.759(6) A 1
C C4 0.2893(8) 0.5356(6) 0.0730(7) 0.040(2) Uani d U P D 0.759(6) A 1
H H4 0.3273 0.5782 0.0585 0.048 Uiso calc U P R 0.759(6) A 1
C C5 0.3271(8) 0.4543(6) 0.1025(9) 0.035(2) Uani d U P D 0.759(6) A 1
C C6 0.4239(8) 0.4246(7) 0.1045(8) 0.043(2) Uani d U P D 0.759(6) A 1
H H6A 0.4724 0.4725 0.1262 0.052 Uiso calc U P R 0.759(6) A 1
H H6B 0.4155 0.4079 0.0395 0.052 Uiso calc U P R 0.759(6) A 1
C C7 0.5611(7) 0.3776(7) 0.2995(6) 0.038(2) Uani d U P D 0.759(6) A 1
C C8 0.5031(7) 0.4527(6) 0.3227(6) 0.038(2) Uani d U P D 0.759(6) A 1
H H8A 0.4827 0.4956 0.2713 0.057 Uiso calc U P R 0.759(6) A 1
H H8B 0.4446 0.4291 0.3286 0.057 Uiso calc U P R 0.759(6) A 1
H H8C 0.546 0.4804 0.3828 0.057 Uiso calc U P R 0.759(6) A 1
C C9 0.6535(8) 0.4161(11) 0.2926(9) 0.044(3) Uani d U P D 0.759(6) A 1
H H9A 0.6335 0.457 0.2394 0.066 Uiso calc U P R 0.759(6) A 1
H H9B 0.6933 0.4462 0.352 0.066 Uiso calc U P R 0.759(6) A 1
H H9C 0.6926 0.3695 0.282 0.066 Uiso calc U P R 0.759(6) A 1
C C10 0.5899(8) 0.3150(7) 0.3801(6) 0.043(2) Uani d U P D 0.759(6) A 1
H H10A 0.5303 0.2911 0.3837 0.065 Uiso calc U P R 0.759(6) A 1
H H10B 0.6288 0.2681 0.3698 0.065 Uiso calc U P R 0.759(6) A 1
H H10C 0.6295 0.3448 0.4399 0.065 Uiso calc U P R 0.759(6) A 1
C C11 0.5307(7) 0.2649(7) 0.1215(7) 0.048(2) Uani d U P D 0.759(6) A 1
C C12 0.5960(8) 0.3174(9) 0.0849(9) 0.044(3) Uani d U P D 0.759(6) A 1
H H12A 0.646 0.349 0.138 0.065 Uiso calc U P R 0.759(6) A 1
H H12B 0.6286 0.2782 0.0568 0.065 Uiso calc U P R 0.759(6) A 1
H H12C 0.5549 0.3586 0.0364 0.065 Uiso calc U P R 0.759(6) A 1
C C13 0.6003(9) 0.1940(7) 0.1968(10) 0.062(3) Uani d U P D 0.759(6) A 1
H H13A 0.6528 0.2237 0.2497 0.093 Uiso calc U P R 0.759(6) A 1
H H13B 0.5603 0.1597 0.2215 0.093 Uiso calc U P R 0.759(6) A 1
H H13C 0.6297 0.1557 0.1648 0.093 Uiso calc U P R 0.759(6) A 1
C C14 0.4544(9) 0.2163(10) 0.0450(10) 0.073(4) Uani d U P D 0.759(6) A 1
H H14A 0.4144 0.1837 0.0711 0.11 Uiso calc U P R 0.759(6) A 1
H H14B 0.412 0.2565 -0.0038 0.11 Uiso calc U P R 0.759(6) A 1
H H14C 0.4857 0.1761 0.0166 0.11 Uiso calc U P R 0.759(6) A 1
C C15 0.2447(16) 0.4168(11) 0.3429(8) 0.030(3) Uani d U P D 0.759(6) A 1
H H15 0.2713 0.4422 0.3023 0.037 Uiso calc U P R 0.759(6) A 1
C C16 0.2805(12) 0.4437(8) 0.4356(7) 0.039(3) Uani d U P D 0.759(6) A 1
H H16 0.3325 0.4849 0.4591 0.047 Uiso calc U P R 0.759(6) A 1
C C17 0.2395(17) 0.4096(11) 0.4948(9) 0.047(3) Uani d U P D 0.759(6) A 1
H H17 0.2642 0.4257 0.5601 0.057 Uiso calc U P R 0.759(6) A 1
C C18 0.1636(8) 0.3529(6) 0.4576(6) 0.045(2) Uani d U P D 0.759(6) A 1
H H18 0.1338 0.3297 0.4965 0.054 Uiso calc U P R 0.759(6) A 1
C C19 0.1294(6) 0.3288(6) 0.3624(6) 0.0353(17) Uani d U P D 0.759(6) A 1
C C20 0.0423(6) 0.2679(6) 0.3178(6) 0.0420(19) Uani d U P D 0.759(6) A 1
H H20A -0.0197 0.3019 0.2929 0.05 Uiso calc U P R 0.759(6) A 1
H H20B 0.0399 0.2281 0.3673 0.05 Uiso calc U P R 0.759(6) A 1
C C21 -0.0858(6) 0.1786(6) 0.1433(7) 0.046(2) Uani d U P D 0.759(6) A 1
C C22 -0.1358(7) 0.2589(7) 0.0869(9) 0.060(3) Uani d U P D 0.759(6) A 1
H H22A -0.1343 0.3052 0.131 0.091 Uiso calc U P R 0.759(6) A 1
H H22B -0.1008 0.2778 0.0483 0.091 Uiso calc U P R 0.759(6) A 1
H H22C -0.2045 0.2454 0.0451 0.091 Uiso calc U P R 0.759(6) A 1
C C23 -0.1425(7) 0.1512(7) 0.2032(9) 0.059(3) Uani d U P D 0.759(6) A 1
H H23A -0.1116 0.0995 0.2403 0.089 Uiso calc U P R 0.759(6) A 1
H H23B -0.1406 0.1982 0.2466 0.089 Uiso calc U P R 0.759(6) A 1
H H23C -0.2113 0.1384 0.161 0.089 Uiso calc U P R 0.759(6) A 1
C C24 -0.0893(7) 0.1078(7) 0.0728(8) 0.058(3) Uani d U P D 0.759(6) A 1
H H24A -0.0574 0.0555 0.1078 0.088 Uiso calc U P R 0.759(6) A 1
H H24B -0.1583 0.095 0.031 0.088 Uiso calc U P R 0.759(6) A 1
H H24C -0.0546 0.1275 0.0342 0.088 Uiso calc U P R 0.759(6) A 1
C C25 0.1182(6) 0.1069(6) 0.2761(7) 0.0421(19) Uani d U P D 0.759(6) A 1
C C26 0.2115(6) 0.1377(6) 0.3602(6) 0.044(2) Uani d U P D 0.759(6) A 1
H H26A 0.1927 0.168 0.4062 0.066 Uiso calc U P R 0.759(6) A 1
H H26B 0.2527 0.0877 0.3911 0.066 Uiso calc U P R 0.759(6) A 1
H H26C 0.2486 0.177 0.3371 0.066 Uiso calc U P R 0.759(6) A 1
C C27 0.1488(10) 0.0597(11) 0.2052(11) 0.046(3) Uani d U P D 0.759(6) A 1
H H27A 0.0897 0.0397 0.151 0.069 Uiso calc U P R 0.759(6) A 1
H H27B 0.1861 0.0993 0.1824 0.069 Uiso calc U P R 0.759(6) A 1
H H27C 0.1903 0.01 0.2365 0.069 Uiso calc U P R 0.759(6) A 1
C C28 0.0650(8) 0.0431(8) 0.3158(9) 0.054(3) Uani d U P D 0.759(6) A 1
H H28A 0.0453 0.0731 0.3614 0.081 Uiso calc U P R 0.759(6) A 1
H H28B 0.0062 0.0202 0.2634 0.081 Uiso calc U P R 0.759(6) A 1
H H28C 0.1097 -0.0046 0.348 0.081 Uiso calc U P R 0.759(6) A 1
C C29 0.3871(8) 0.1820(10) 0.2622(16) 0.032(3) Uani d U P D 0.759(6) A 1
N N1 0.2742(8) 0.3942(8) 0.1254(13) 0.0300(18) Uani d U P D 0.759(6) A 1
N N2 0.1749(9) 0.3572(6) 0.3065(6) 0.031(2) Uani d U P D 0.759(6) A 1
O O1 0.428(2) 0.1233(14) 0.3100(18) 0.054(4) Uani d U P D 0.759(6) A 1
P P1 0.4712(3) 0.3304(3) 0.1863(4) 0.0240(9) Uani d U P D 0.759(6) A 1
Ir Ir1 0.33184(15) 0.27719(13) 0.19180(14) 0.0216(2) Uani d U P D 0.759(6) A 1
C C1' 0.190(2) 0.399(3) 0.118(3) 0.0282(13) Uani d U P D 0.241(6) A 2
C C2' 0.143(2) 0.473(2) 0.066(3) 0.035(2) Uani d U P D 0.241(6) A 2
H H2' 0.0741 0.4807 0.0468 0.042 Uiso calc U P R 0.241(6) A 2
C C3' 0.197(3) 0.535(2) 0.041(3) 0.044(3) Uani d U P D 0.241(6) A 2
H H3' 0.1679 0.5895 0.0176 0.053 Uiso calc U P R 0.241(6) A 2
C C4' 0.291(2) 0.5165(17) 0.051(3) 0.040(2) Uani d U P D 0.241(6) A 2
H H4' 0.3275 0.5572 0.0321 0.048 Uiso calc U P R 0.241(6) A 2
C C5' 0.333(2) 0.439(2) 0.090(4) 0.035(2) Uani d U P D 0.241(6) A 2
C C6' 0.431(2) 0.407(2) 0.096(2) 0.043(2) Uani d U P D 0.241(6) A 2
H H6'A 0.4765 0.4572 0.1061 0.052 Uiso calc U P R 0.241(6) A 2
H H6'B 0.4229 0.379 0.0354 0.052 Uiso calc U P R 0.241(6) A 2
C C7' 0.5659(19) 0.3948(19) 0.3000(18) 0.053(6) Uani d U P D 0.241(6) A 2
C C8' 0.504(3) 0.480(2) 0.290(3) 0.077(9) Uani d U P D 0.241(6) A 2
H H8'A 0.4932 0.5085 0.2297 0.116 Uiso calc U P R 0.241(6) A 2
H H8'B 0.4405 0.4654 0.2914 0.116 Uiso calc U P R 0.241(6) A 2
H H8'C 0.5408 0.5189 0.3432 0.116 Uiso calc U P R 0.241(6) A 2
C C9' 0.668(3) 0.418(4) 0.302(4) 0.062(11) Uani d U P D 0.241(6) A 2
H H9'A 0.6589 0.4428 0.2403 0.093 Uiso calc U P R 0.241(6) A 2
H H9'B 0.7008 0.4594 0.3526 0.093 Uiso calc U P R 0.241(6) A 2
H H9'C 0.7077 0.365 0.313 0.093 Uiso calc U P R 0.241(6) A 2
C C10' 0.579(3) 0.356(3) 0.393(2) 0.063(8) Uani d U P D 0.241(6) A 2
H H10D 0.514 0.342 0.3918 0.094 Uiso calc U P R 0.241(6) A 2
H H10E 0.6189 0.3039 0.4045 0.094 Uiso calc U P R 0.241(6) A 2
H H10F 0.6121 0.3982 0.4441 0.094 Uiso calc U P R 0.241(6) A 2
C C11' 0.5556(18) 0.2551(17) 0.150(2) 0.048(2) Uani d U P D 0.241(6) A 2
C C12' 0.619(3) 0.303(3) 0.106(3) 0.053(9) Uani d U P D 0.241(6) A 2
H H12D 0.6574 0.3482 0.15 0.08 Uiso calc U P R 0.241(6) A 2
H H12E 0.6632 0.2614 0.0958 0.08 Uiso calc U P R 0.241(6) A 2
H H12F 0.575 0.3286 0.0455 0.08 Uiso calc U P R 0.241(6) A 2
C C13' 0.631(3) 0.202(2) 0.243(2) 0.063(7) Uani d U P D 0.241(6) A 2
H H13D 0.6759 0.2424 0.29 0.094 Uiso calc U P R 0.241(6) A 2
H H13E 0.5929 0.1702 0.2723 0.094 Uiso calc U P R 0.241(6) A 2
H H13F 0.6695 0.1607 0.2239 0.094 Uiso calc U P R 0.241(6) A 2
C C14' 0.496(2) 0.1871(19) 0.090(2) 0.048(6) Uani d U P D 0.241(6) A 2
H H14D 0.458 0.1593 0.1216 0.071 Uiso calc U P R 0.241(6) A 2
H H14E 0.451 0.2114 0.0292 0.071 Uiso calc U P R 0.241(6) A 2
H H14F 0.5391 0.1442 0.0795 0.071 Uiso calc U P R 0.241(6) A 2
C C15' 0.227(5) 0.424(3) 0.327(2) 0.033(11) Uani d U P D 0.241(6) A 2
H H15' 0.2391 0.4518 0.2781 0.039 Uiso calc U P R 0.241(6) A 2
C C16' 0.262(4) 0.461(2) 0.415(3) 0.046(13) Uani d U P D 0.241(6) A 2
H H16' 0.2864 0.5189 0.4236 0.055 Uiso calc U P R 0.241(6) A 2
C C17' 0.262(5) 0.414(3) 0.492(3) 0.046(13) Uani d U P D 0.241(6) A 2
H H17' 0.2899 0.4373 0.5542 0.055 Uiso calc U P R 0.241(6) A 2
C C18' 0.220(3) 0.3333(18) 0.4756(17) 0.058(9) Uani d U P D 0.241(6) A 2
H H18' 0.214 0.3016 0.5256 0.07 Uiso calc U P R 0.241(6) A 2
C C19' 0.188(2) 0.2988(14) 0.3838(16) 0.038(5) Uani d U P D 0.241(6) A 2
C C20' 0.1473(17) 0.2068(13) 0.3626(17) 0.039(5) Uani d U P D 0.241(6) A 2
H H20C 0.1128 0.1914 0.4037 0.047 Uiso calc U P R 0.241(6) A 2
H H20D 0.2015 0.1649 0.3743 0.047 Uiso calc U P R 0.241(6) A 2
C C21' -0.0622(16) 0.2246(16) 0.2428(18) 0.053(5) Uani d U P D 0.241(6) A 2
C C22' -0.142(2) 0.226(3) 0.142(2) 0.070(8) Uani d U P D 0.241(6) A 2
H H22D -0.1201 0.2629 0.1021 0.105 Uiso calc U P R 0.241(6) A 2
H H22E -0.1538 0.1676 0.1162 0.105 Uiso calc U P R 0.241(6) A 2
H H22F -0.2029 0.25 0.1426 0.105 Uiso calc U P R 0.241(6) A 2
C C23' -0.050(2) 0.3173(17) 0.284(3) 0.066(7) Uani d U P D 0.241(6) A 2
H H23D 0.0017 0.3173 0.3493 0.099 Uiso calc U P R 0.241(6) A 2
H H23E -0.0302 0.3564 0.2445 0.099 Uiso calc U P R 0.241(6) A 2
H H23F -0.1122 0.3369 0.2845 0.099 Uiso calc U P R 0.241(6) A 2
C C24' -0.100(2) 0.167(2) 0.302(3) 0.068(8) Uani d U P D 0.241(6) A 2
H H24D -0.0497 0.1642 0.3682 0.103 Uiso calc U P R 0.241(6) A 2
H H24E -0.1611 0.1908 0.3017 0.103 Uiso calc U P R 0.241(6) A 2
H H24F -0.1121 0.1083 0.2753 0.103 Uiso calc U P R 0.241(6) A 2
C C25' 0.0638(19) 0.0768(16) 0.212(2) 0.060(6) Uani d U P D 0.241(6) A 2
C C26' 0.038(3) 0.015(3) 0.276(3) 0.069(9) Uani d U P D 0.241(6) A 2
H H26D -0.0268 0.0301 0.2736 0.103 Uiso calc U P R 0.241(6) A 2
H H26E 0.0377 -0.0442 0.2542 0.103 Uiso calc U P R 0.241(6) A 2
H H26F 0.088 0.0209 0.3417 0.103 Uiso calc U P R 0.241(6) A 2
C C27' 0.166(3) 0.050(4) 0.219(4) 0.063(10) Uani d U P D 0.241(6) A 2
H H27D 0.1859 0.088 0.1789 0.094 Uiso calc U P R 0.241(6) A 2
H H27E 0.2145 0.0552 0.2855 0.094 Uiso calc U P R 0.241(6) A 2
H H27F 0.1642 -0.0099 0.198 0.094 Uiso calc U P R 0.241(6) A 2
C C28' -0.013(3) 0.058(3) 0.109(2) 0.082(8) Uani d U P D 0.241(6) A 2
H H28D -0.0002 0.0962 0.0645 0.122 Uiso calc U P R 0.241(6) A 2
H H28E -0.0077 -0.0022 0.0931 0.122 Uiso calc U P R 0.241(6) A 2
H H28F -0.0795 0.0693 0.1054 0.122 Uiso calc U P R 0.241(6) A 2
C C29' 0.404(3) 0.182(3) 0.277(6) 0.032(3) Uani d U P D 0.241(6) A 2
N N1' 0.283(2) 0.383(3) 0.122(4) 0.0300(18) Uani d U P D 0.241(6) A 2
N N2' 0.178(3) 0.3495(19) 0.3076(19) 0.036(7) Uani d U P D 0.241(6) A 2
O O1' 0.434(8) 0.123(5) 0.329(7) 0.054(4) Uani d U P D 0.241(6) A 2
P P1' 0.4852(11) 0.3294(12) 0.1964(13) 0.033(3) Uani d U P D 0.241(6) A 2
Ir Ir1' 0.3482(5) 0.2770(4) 0.2067(5) 0.0317(12) Uani d U P D 0.241(6) A 2

loop_
_atom_site_aniso_label
_atom_site_aniso_U_11
_atom_site_aniso_U_22
_atom_site_aniso_U_33
_atom_site_aniso_U_12
_atom_site_aniso_U_13
_atom_site_aniso_U_23
P2 0.0254(7) 0.0382(9) 0.0557(10) -0.0036(6) 0.0197(7) 0.0001(8)
Ir2 0.02224(11) 0.03303(13) 0.02677(12) -0.00045(9) 0.00871(9) -0.00202(9)
C1 0.028(3) 0.034(3) 0.022(2) 0.002(2) 0.009(2) 0.004(2)
C2 0.042(3) 0.038(4) 0.026(5) 0.014(3) 0.014(3) 0.005(3)
C3 0.057(4) 0.037(4) 0.042(7) 0.013(3) 0.025(4) 0.011(4)
C4 0.054(3) 0.035(4) 0.036(6) 0.004(3) 0.024(4) 0.005(4)
C5 0.037(3) 0.036(4) 0.036(5) -0.001(3) 0.018(3) 0.002(4)
C6 0.042(3) 0.048(5) 0.045(4) 0.001(3) 0.023(3) 0.006(4)
C7 0.036(4) 0.041(5) 0.034(4) -0.018(3) 0.013(3) -0.007(3)
C8 0.042(4) 0.040(5) 0.034(4) -0.011(4) 0.016(4) -0.009(3)
C9 0.040(5) 0.058(7) 0.028(5) -0.027(5) 0.008(4) -0.012(4)
C10 0.036(5) 0.054(6) 0.031(4) -0.011(4) 0.005(3) 0.001(4)
C11 0.042(4) 0.053(4) 0.065(6) -0.013(3) 0.038(4) -0.024(4)
C12 0.030(5) 0.065(7) 0.046(6) -0.008(4) 0.026(5) -0.017(5)
C13 0.056(6) 0.049(5) 0.096(8) -0.003(5) 0.047(6) -0.016(5)
C14 0.053(6) 0.097(9) 0.085(7) -0.030(6) 0.044(5) -0.058(7)
C15 0.032(6) 0.034(5) 0.024(4) 0.004(4) 0.010(4) 0.002(4)
C16 0.046(5) 0.043(6) 0.022(4) 0.008(5) 0.009(4) 0.000(4)
C17 0.061(8) 0.056(6) 0.028(4) 0.009(5) 0.022(4) 0.001(4)
C18 0.055(5) 0.049(5) 0.037(4) 0.014(4) 0.025(4) 0.005(3)
C19 0.035(4) 0.041(4) 0.035(3) 0.009(3) 0.020(3) 0.008(3)
C20 0.038(4) 0.050(5) 0.047(4) 0.004(3) 0.026(3) 0.011(3)
C21 0.017(3) 0.046(5) 0.067(5) -0.004(3) 0.008(3) 0.013(4)
C22 0.022(4) 0.060(6) 0.080(7) -0.002(4) 0.002(4) 0.023(5)
C23 0.028(4) 0.060(6) 0.089(7) -0.002(4) 0.023(5) 0.018(5)
C24 0.034(5) 0.059(6) 0.070(6) -0.009(4) 0.009(4) 0.006(4)
C25 0.034(4) 0.043(4) 0.053(4) 0.006(3) 0.021(3) 0.018(3)
C26 0.032(4) 0.054(5) 0.046(4) 0.008(3) 0.017(3) 0.017(4)
C27 0.042(6) 0.036(6) 0.060(6) 0.009(5) 0.021(5) 0.016(4)
C28 0.042(5) 0.053(6) 0.070(7) -0.003(4) 0.026(5) 0.024(5)
C29 0.021(5) 0.023(3) 0.056(8) -0.003(3) 0.018(5) 0.001(4)
N1 0.031(3) 0.031(4) 0.030(3) 0.0031(19) 0.015(2) 0.002(3)
N2 0.034(4) 0.036(4) 0.025(3) 0.002(3) 0.014(3) 0.001(3)
O1 0.045(4) 0.033(3) 0.083(11) 0.005(2) 0.025(7) 0.018(5)
P1 0.0196(13) 0.0288(17) 0.0256(14) -0.0050(11) 0.0112(11) -0.0071(12)
Ir1 0.0181(4) 0.0230(3) 0.0260(4) -0.0019(2) 0.0113(4) -0.0053(3)
C1' 0.028(3) 0.034(3) 0.022(2) 0.002(2) 0.009(2) 0.004(2)
C2' 0.042(3) 0.038(4) 0.026(5) 0.014(3) 0.014(3) 0.005(3)
C3' 0.057(4) 0.037(4) 0.042(7) 0.013(3) 0.025(4) 0.011(4)
C4' 0.054(3) 0.035(4) 0.036(6) 0.004(3) 0.024(4) 0.005(4)
C5' 0.037(3) 0.036(4) 0.036(5) -0.001(3) 0.018(3) 0.002(4)
C6' 0.042(3) 0.048(5) 0.045(4) 0.001(3) 0.023(3) 0.006(4)
C7' 0.054(11) 0.053(12) 0.056(9) -0.012(8) 0.025(7) -0.011(8)
C8' 0.071(16) 0.066(13) 0.093(18) -0.003(11) 0.032(13) -0.015(11)
C9' 0.059(12) 0.06(2) 0.07(2) -0.013(11) 0.030(11) -0.003(15)
C10' 0.057(16) 0.074(18) 0.058(10) -0.019(14) 0.023(9) -0.009(10)
C11' 0.042(4) 0.053(4) 0.065(6) -0.013(3) 0.038(4) -0.024(4)
C12' 0.049(16) 0.054(14) 0.075(18) -0.005(11) 0.044(15) -0.010(11)
C13' 0.063(13) 0.061(14) 0.073(11) 0.006(10) 0.038(9) -0.011(9)
C14' 0.053(12) 0.046(10) 0.064(12) -0.007(9) 0.045(9) -0.016(9)
C15' 0.04(2) 0.034(11) 0.027(10) 0.000(14) 0.012(11) 0.001(7)
C16' 0.06(3) 0.041(13) 0.032(10) -0.009(17) 0.019(12) -0.002(9)
C17' 0.06(3) 0.042(12) 0.036(10) -0.001(14) 0.023(10) 0.001(7)
C18' 0.09(2) 0.049(11) 0.042(8) -0.011(13) 0.031(9) 0.002(7)
C19' 0.039(12) 0.037(8) 0.041(6) 0.003(7) 0.022(6) 0.005(5)
C20' 0.038(9) 0.033(8) 0.049(7) 0.006(6) 0.021(6) 0.008(5)
C21' 0.029(7) 0.061(11) 0.077(11) 0.011(6) 0.028(7) 0.012(8)
C22' 0.034(9) 0.09(2) 0.084(12) 0.007(10) 0.026(8) 0.013(10)
C23' 0.048(14) 0.066(11) 0.100(17) 0.010(9) 0.046(13) 0.006(10)
C24' 0.048(14) 0.075(15) 0.094(16) 0.010(11) 0.040(13) 0.018(12)
C25' 0.055(12) 0.040(7) 0.095(13) -0.003(6) 0.040(10) -0.007(6)
C26' 0.060(18) 0.049(13) 0.105(17) -0.006(11) 0.041(15) -0.002(11)
C27' 0.057(13) 0.033(16) 0.10(2) -0.007(9) 0.040(13) -0.016(13)
C28' 0.078(15) 0.057(15) 0.105(13) -0.003(11) 0.033(11) -0.017(9)
C29' 0.021(5) 0.023(3) 0.056(8) -0.003(3) 0.018(5) 0.001(4)
N1' 0.031(3) 0.031(4) 0.030(3) 0.0031(19) 0.015(2) 0.002(3)
N2' 0.043(14) 0.035(9) 0.033(6) -0.005(8) 0.017(6) 0.000(5)
O1' 0.045(4) 0.033(3) 0.083(11) 0.005(2) 0.025(7) 0.018(5)
P1' 0.034(5) 0.030(5) 0.044(6) -0.001(4) 0.024(4) 0.009(4)
Ir1' 0.030(2) 0.0261(11) 0.042(2) 0.0004(12) 0.0180(18) 0.0083(13)

loop_
_atom_type_symbol
_atom_type_description
_atom_type_scat_dispersion_real
_atom_type_scat_dispersion_imag
_atom_type_scat_source
C C 0.0033 0.0016 'International Tables Vol C Tables 4.2.6.8 and 6.1.1.4'
H H 0.0000 0.0000 'International Tables Vol C Tables 4.2.6.8 and 6.1.1.4'
N N 0.0061 0.0033 'International Tables Vol C Tables 4.2.6.8 and 6.1.1.4'
O O 0.0106 0.0060 'International Tables Vol C Tables 4.2.6.8 and 6.1.1.4'
P P 0.1023 0.0942 'International Tables Vol C Tables 4.2.6.8 and 6.1.1.4'
Ir Ir -1.4442 7.9887 'International Tables Vol C Tables 4.2.6.8 and 6.1.1.4'

loop_
_geom_angle_atom_site_label_1
_geom_angle_atom_site_label_2
_geom_angle_atom_site_label_3
_geom_angle
C20 P2 C25 106.3(4)
C20 P2 C21 102.8(4)
C25 P2 C21 110.4(4)
C21' P2 C25' 107.4(10)
C21' P2 C20' 96.1(10)
C25' P2 C20' 92.6(10)
C20 P2 Ir2 99.0(3)
C25 P2 Ir2 119.3(3)
C21' P2 Ir2 124.3(8)
C21 P2 Ir2 116.2(3)
C25' P2 Ir2 124.6(8)
C20' P2 Ir2 99.8(6)
C1' Ir2 N2' 96.2(16)
C1 Ir2 N2 93.6(5)
C1' Ir2 P2 176.7(16)
C1 Ir2 P2 173.0(4)
N2' Ir2 P2 80.5(7)
N2 Ir2 P2 82.3(2)
C1 Ir2 Ir1 67.8(2)
N2 Ir2 Ir1 89.6(3)
P2 Ir2 Ir1 117.67(6)
C1' Ir2 Ir1' 63.4(7)
N2' Ir2 Ir1' 84.7(10)
P2 Ir2 Ir1' 116.30(14)
C1' Ir2 H1 93.(2)
C1 Ir2 H1 92.(2)
N2' Ir2 H1 162.(2)
N2 Ir2 H1 160.(2)
P2 Ir2 H1 90.(2)
Ir1 Ir2 H1 110.(2)
Ir1' Ir2 H1 113.(2)
N1 C1 C2 115.8(8)
N1 C1 Ir2 113.3(6)
C2 C1 Ir2 130.5(6)
C3 C2 C1 121.7(8)
C3 C2 H2 119.2
C1 C2 H2 119.2
C4 C3 C2 119.8(8)
C4 C3 H3 120.1
C2 C3 H3 120.1
C5 C4 C3 118.6(8)
C5 C4 H4 120.7
C3 C4 H4 120.7
N1 C5 C4 120.9(8)
N1 C5 C6 116.0(7)
C4 C5 C6 123.0(8)
C5 C6 P1 110.2(6)
C5 C6 H6A 109.6
P1 C6 H6A 109.6
C5 C6 H6B 109.6
P1 C6 H6B 109.6
H6A C6 H6B 108.1
C10 C7 C9 110.4(8)
C10 C7 C8 106.7(8)
C9 C7 C8 108.4(8)
C10 C7 P1 112.1(6)
C9 C7 P1 114.0(6)
C8 C7 P1 104.8(6)
C7 C8 H8A 109.5
C7 C8 H8B 109.5
H8A C8 H8B 109.5
C7 C8 H8C 109.5
H8A C8 H8C 109.5
H8B C8 H8C 109.5
C7 C9 H9A 109.5
C7 C9 H9B 109.5
H9A C9 H9B 109.5
C7 C9 H9C 109.5
H9A C9 H9C 109.5
H9B C9 H9C 109.5
C7 C10 H10A 109.5
C7 C10 H10B 109.5
H10A C10 H10B 109.5
C7 C10 H10C 109.5
H10A C10 H10C 109.5
H10B C10 H10C 109.5
C14 C11 C12 111.9(9)
C14 C11 C13 106.5(10)
C12 C11 C13 107.9(8)
C14 C11 P1 109.1(7)
C12 C11 P1 114.4(7)
C13 C11 P1 106.6(7)
C11 C12 H12A 109.5
C11 C12 H12B 109.5
H12A C12 H12B 109.5
C11 C12 H12C 109.5
H12A C12 H12C 109.5
H12B C12 H12C 109.5
C11 C13 H13A 109.5
C11 C13 H13B 109.5
H13A C13 H13B 109.5
C11 C13 H13C 109.5
H13A C13 H13C 109.5
H13B C13 H13C 109.5
C11 C14 H14A 109.5
C11 C14 H14B 109.5
H14A C14 H14B 109.5
C11 C14 H14C 109.5
H14A C14 H14C 109.5
H14B C14 H14C 109.5
N2 C15 C16 123.7(10)
N2 C15 H15 118.1
C16 C15 H15 118.1
C15 C16 C17 118.8(10)
C15 C16 H16 120.6
C17 C16 H16 120.6
C18 C17 C16 118.6(9)
C18 C17 H17 120.7
C16 C17 H17 120.7
C17 C18 C19 120.1(9)
C17 C18 H18 120.0
C19 C18 H18 120.0
N2 C19 C18 121.1(9)
N2 C19 C20 117.6(8)
C18 C19 C20 121.3(8)
C19 C20 P2 111.9(6)
C19 C20 H20A 109.2
P2 C20 H20A 109.2
C19 C20 H20B 109.2
P2 C20 H20B 109.2
H20A C20 H20B 107.9
C22 C21 C24 108.2(9)
C22 C21 C23 107.9(8)
C24 C21 C23 111.1(8)
C22 C21 P2 109.0(6)
C24 C21 P2 108.7(6)
C23 C21 P2 111.9(7)
C21 C22 H22A 109.5
C21 C22 H22B 109.5
H22A C22 H22B 109.5
C21 C22 H22C 109.5
H22A C22 H22C 109.5
H22B C22 H22C 109.5
C21 C23 H23A 109.5
C21 C23 H23B 109.5
H23A C23 H23B 109.5
C21 C23 H23C 109.5
H23A C23 H23C 109.5
H23B C23 H23C 109.5
C21 C24 H24A 109.5
C21 C24 H24B 109.5
H24A C24 H24B 109.5
C21 C24 H24C 109.5
H24A C24 H24C 109.5
H24B C24 H24C 109.5
C27 C25 C26 108.8(8)
C27 C25 C28 109.2(10)
C26 C25 C28 107.2(7)
C27 C25 P2 109.9(7)
C26 C25 P2 105.4(7)
C28 C25 P2 116.1(7)
C25 C26 H26A 109.5
C25 C26 H26B 109.5
H26A C26 H26B 109.5
C25 C26 H26C 109.5
H26A C26 H26C 109.5
H26B C26 H26C 109.5
C25 C27 H27A 109.5
C25 C27 H27B 109.5
H27A C27 H27B 109.5
C25 C27 H27C 109.5
H27A C27 H27C 109.5
H27B C27 H27C 109.5
C25 C28 H28A 109.5
C25 C28 H28B 109.5
H28A C28 H28B 109.5
C25 C28 H28C 109.5
H28A C28 H28C 109.5
H28B C28 H28C 109.5
O1 C29 Ir1 176.0(18)
C5 N1 C1 123.1(7)
C5 N1 Ir1 124.0(6)
C1 N1 Ir1 112.5(5)
C15 N2 C19 117.3(9)
C15 N2 Ir2 124.6(7)
C19 N2 Ir2 118.1(7)
C7 P1 C6 104.6(5)
C7 P1 C11 113.4(5)
C6 P1 C11 101.0(5)
C7 P1 Ir1 115.2(3)
C6 P1 Ir1 102.3(3)
C11 P1 Ir1 117.4(3)
C29 Ir1 N1 173.5(10)
C29 Ir1 P1 97.0(4)
N1 Ir1 P1 82.2(3)
C29 Ir1 Ir2 113.8(4)
N1 Ir1 Ir2 66.3(2)
P1 Ir1 Ir2 148.15(15)
N1' C1' C2' 115.2(17)
N1' C1' Ir2 118.8(17)
C2' C1' Ir2 124.8(17)
C3' C2' C1' 120.(2)
C3' C2' H2' 119.8
C1' C2' H2' 119.8
C4' C3' C2' 120.(2)
C4' C3' H3' 120.1
C2' C3' H3' 120.1
C5' C4' C3' 118.9(19)
C5' C4' H4' 120.6
C3' C4' H4' 120.6
N1' C5' C4' 119.8(17)
N1' C5' C6' 116.3(16)
C4' C5' C6' 123.8(17)
C5' C6' P1' 109.4(15)
C5' C6' H6'A 109.8
P1' C6' H6'A 109.8
C5' C6' H6'B 109.8
P1' C6' H6'B 109.8
H6'A C6' H6'B 108.2
C10' C7' C9' 110.(2)
C10' C7' C8' 105.(2)
C9' C7' C8' 110.(2)
C10' C7' P1' 113.2(18)
C9' C7' P1' 115.0(19)
C8' C7' P1' 103.2(17)
C7' C8' H8'A 109.5
C7' C8' H8'B 109.5
H8'A C8' H8'B 109.5
C7' C8' H8'C 109.5
H8'A C8' H8'C 109.5
H8'B C8' H8'C 109.5
C7' C9' H9'A 109.5
C7' C9' H9'B 109.5
H9'A C9' H9'B 109.5
C7' C9' H9'C 109.5
H9'A C9' H9'C 109.5
H9'B C9' H9'C 109.5
C7' C10' H10D 109.5
C7' C10' H10E 109.5
H10D C10' H10E 109.5
C7' C10' H10F 109.5
H10D C10' H10F 109.5
H10E C10' H10F 109.5
C14' C11' C12' 113.(2)
C14' C11' C13' 102.(2)
C12' C11' C13' 108.(2)
C14' C11' P1' 113.6(16)
C12' C11' P1' 113.8(18)
C13' C11' P1' 105.3(16)
C11' C12' H12D 109.5
C11' C12' H12E 109.5
H12D C12' H12E 109.5
C11' C12' H12F 109.5
H12D C12' H12F 109.5
H12E C12' H12F 109.5
C11' C13' H13D 109.5
C11' C13' H13E 109.5
H13D C13' H13E 109.5
C11' C13' H13F 109.5
H13D C13' H13F 109.5
H13E C13' H13F 109.5
C11' C14' H14D 109.5
C11' C14' H14E 109.5
H14D C14' H14E 109.5
C11' C14' H14F 109.5
H14D C14' H14F 109.5
H14E C14' H14F 109.5
N2' C15' C16' 123.(2)
N2' C15' H15' 118.5
C16' C15' H15' 118.5
C15' C16' C17' 119.(2)
C15' C16' H16' 120.5
C17' C16' H16' 120.5
C18' C17' C16' 119.(2)
C18' C17' H17' 120.5
C16' C17' H17' 120.5
C17' C18' C19' 118.(2)
C17' C18' H18' 120.8
C19' C18' H18' 120.8
N2' C19' C18' 121.2(18)
N2' C19' C20' 117.1(18)
C18' C19' C20' 121.0(18)
C19' C20' P2 106.3(15)
C19' C20' H20C 110.5
P2 C20' H20C 110.5
C19' C20' H20D 110.5
P2 C20' H20D 110.5
H20C C20' H20D 108.7
C22' C21' C24' 107.(2)
C22' C21' C23' 108.(2)
C24' C21' C23' 108.(2)
C22' C21' P2 101.9(18)
C24' C21' P2 125.5(18)
C23' C21' P2 104.8(17)
C21' C22' H22D 109.5
C21' C22' H22E 109.5
H22D C22' H22E 109.5
C21' C22' H22F 109.5
H22D C22' H22F 109.5
H22E C22' H22F 109.5
C21' C23' H23D 109.5
C21' C23' H23E 109.5
H23D C23' H23E 109.5
C21' C23' H23F 109.5
H23D C23' H23F 109.5
H23E C23' H23F 109.5
C21' C24' H24D 109.5
C21' C24' H24E 109.5
H24D C24' H24E 109.5
C21' C24' H24F 109.5
H24D C24' H24F 109.5
H24E C24' H24F 109.5
C26' C25' C27' 107.(2)
C26' C25' C28' 106.(2)
C27' C25' C28' 109.(2)
C26' C25' P2 120.(2)
C27' C25' P2 113.(3)
C28' C25' P2 102.(2)
C25' C26' H26D 109.5
C25' C26' H26E 109.5
H26D C26' H26E 109.5
C25' C26' H26F 109.5
H26D C26' H26F 109.5
H26E C26' H26F 109.5
C25' C27' H27D 109.5
C25' C27' H27E 109.5
H27D C27' H27E 109.5
C25' C27' H27F 109.5
H27D C27' H27F 109.5
H27E C27' H27F 109.5
C25' C28' H28D 109.5
C25' C28' H28E 109.5
H28D C28' H28E 109.5
C25' C28' H28F 109.5
H28D C28' H28F 109.5
H28E C28' H28F 109.5
O1' C29' Ir1' 172.(7)
C5' N1' C1' 124.2(16)
C5' N1' Ir1' 122.8(14)
C1' N1' Ir1' 112.0(15)
C15' N2' C19' 116.(2)
C15' N2' Ir2 116.1(17)
C19' N2' Ir2 125.4(18)
C7' P1' C6' 105.5(14)
C7' P1' C11' 113.3(12)
C6' P1' C11' 101.4(12)
C7' P1' Ir1' 114.8(11)
C6' P1' Ir1' 101.4(9)
C11' P1' Ir1' 117.7(10)
C29' Ir1' N1' 178.(4)
C29' Ir1' P1' 97.3(13)
N1' Ir1' P1' 82.9(7)
C29' Ir1' Ir2 115.7(14)
N1' Ir1' Ir2 64.2(7)
P1' Ir1' Ir2 146.8(5)

loop_
_geom_bond_atom_site_label_1
_geom_bond_atom_site_label_2
_geom_bond_distance
P2 C20 1.812(9)
P2 C25 1.825(9)
P2 C21' 1.85(2)
P2 C21 1.928(8)
P2 C25' 2.01(2)
P2 C20' 2.05(2)
P2 Ir2 2.3010(18)
Ir2 C1' 2.01(3)
Ir2 C1 2.031(11)
Ir2 N2' 2.14(3)
Ir2 N2 2.169(9)
Ir2 Ir1 2.969(2)
Ir2 Ir1' 3.150(7)
Ir2 H1 1.83(6)
C1 N1 1.365(9)
C1 C2 1.408(10)
C2 C3 1.382(11)
C2 H2 0.95
C3 C4 1.376(12)
C3 H3 0.95
C4 C5 1.375(11)
C4 H4 0.95
C5 N1 1.352(9)
C5 C6 1.497(11)
C6 P1 1.866(9)
C6 H6A 0.99
C6 H6B 0.99
C7 C10 1.492(12)
C7 C9 1.538(10)
C7 C8 1.571(12)
C7 P1 1.855(8)
C8 H8A 0.98
C8 H8B 0.98
C8 H8C 0.98
C9 H9A 0.98
C9 H9B 0.98
C9 H9C 0.98
C10 H10A 0.98
C10 H10B 0.98
C10 H10C 0.98
C11 C14 1.463(13)
C11 C12 1.538(11)
C11 C13 1.622(16)
C11 P1 1.876(8)
C12 H12A 0.98
C12 H12B 0.98
C12 H12C 0.98
C13 H13A 0.98
C13 H13B 0.98
C13 H13C 0.98
C14 H14A 0.98
C14 H14B 0.98
C14 H14C 0.98
C15 N2 1.327(11)
C15 C16 1.366(10)
C15 H15 0.95
C16 C17 1.390(15)
C16 H16 0.95
C17 C18 1.355(15)
C17 H17 0.95
C18 C19 1.390(11)
C18 H18 0.95
C19 N2 1.366(10)
C19 C20 1.517(12)
C20 H20A 0.99
C20 H20B 0.99
C21 C22 1.522(13)
C21 C24 1.527(15)
C21 C23 1.541(13)
C22 H22A 0.98
C22 H22B 0.98
C22 H22C 0.98
C23 H23A 0.98
C23 H23B 0.98
C23 H23C 0.98
C24 H24A 0.98
C24 H24B 0.98
C24 H24C 0.98
C25 C27 1.528(16)
C25 C26 1.534(13)
C25 C28 1.537(12)
C26 H26A 0.98
C26 H26B 0.98
C26 H26C 0.98
C27 H27A 0.98
C27 H27B 0.98
C27 H27C 0.98
C28 H28A 0.98
C28 H28B 0.98
C28 H28C 0.98
C29 O1 1.168(10)
C29 Ir1 1.813(8)
N1 Ir1 2.082(6)
P1 Ir1 2.258(4)
C1' N1' 1.365(16)
C1' C2' 1.410(18)
C2' C3' 1.387(18)
C2' H2' 0.95
C3' C4' 1.381(19)
C3' H3' 0.95
C4' C5' 1.373(18)
C4' H4' 0.95
C5' N1' 1.353(16)
C5' C6' 1.507(18)
C6' P1' 1.865(16)
C6' H6'A 0.99
C6' H6'B 0.99
C7' C10' 1.489(19)
C7' C9' 1.538(18)
C7' C8' 1.57(2)
C7' P1' 1.853(16)
C8' H8'A 0.98
C8' H8'B 0.98
C8' H8'C 0.98
C9' H9'A 0.98
C9' H9'B 0.98
C9' H9'C 0.98
C10' H10D 0.98
C10' H10E 0.98
C10' H10F 0.98
C11' C14' 1.44(2)
C11' C12' 1.544(18)
C11' C13' 1.64(2)
C11' P1' 1.876(15)
C12' H12D 0.98
C12' H12E 0.98
C12' H12F 0.98
C13' H13D 0.98
C13' H13E 0.98
C13' H13F 0.98
C14' H14D 0.98
C14' H14E 0.98
C14' H14F 0.98
C15' N2' 1.329(18)
C15' C16' 1.360(18)
C15' H15' 0.95
C16' C17' 1.39(2)
C16' H16' 0.95
C17' C18' 1.37(2)
C17' H17' 0.95
C18' C19' 1.398(19)
C18' H18' 0.95
C19' N2' 1.368(19)
C19' C20' 1.527(19)
C20' H20C 0.99
C20' H20D 0.99
C21' C22' 1.52(2)
C21' C24' 1.54(2)
C21' C23' 1.55(2)
C22' H22D 0.98
C22' H22E 0.98
C22' H22F 0.98
C23' H23D 0.98
C23' H23E 0.98
C23' H23F 0.98
C24' H24D 0.98
C24' H24E 0.98
C24' H24F 0.98
C25' C26' 1.52(2)
C25' C27' 1.54(2)
C25' C28' 1.55(2)
C26' H26D 0.98
C26' H26E 0.98
C26' H26F 0.98
C27' H27D 0.98
C27' H27E 0.98
C27' H27F 0.98
C28' H28D 0.98
C28' H28E 0.98
C28' H28F 0.98
C29' O1' 1.171(18)
C29' Ir1' 1.816(15)
N1' Ir1' 2.076(14)
P1' Ir1' 2.253(13)
